data_4342218
loop_
_publ_author_name
'Gautier, Romain'
'Gautier, R\'egis'
'Chang, Kelvin B.'
'Poeppelmeier, Kenneth R.'

_publ_section_title
;
 On the Origin of the Differences in Structure Directing Properties of
 Polar Metal Oxyfluoride [MOxF6-x](2-) (x = 1, 2) Building Units.
;
_journal_issue 4
_journal_name_full 'Inorganic chemistry'
_journal_page_first 1712
_journal_page_last 1719
_journal_paper_doi 10.1021/ic5026735
_journal_volume 54
_journal_year 2015
_chemical_compound_source 'synthesis as described'
_chemical_formula_moiety 'C10 H10 N2, F5 O V '
_chemical_formula_sum 'C10 H10 F5 N2 O V'
_chemical_formula_weight 320.14
_space_group_IT_number 14
_symmetry_cell_setting monoclinic
_symmetry_Int_Tables_number 14
_symmetry_space_group_name_Hall '-P 2ybc'
_symmetry_space_group_name_H-M 'P 1 21/c 1'
_atom_sites_solution_hydrogens geom
_atom_sites_solution_primary direct
_atom_sites_solution_secondary difmap
_audit_conform_dict_location ftp://ftp.iucr.org/pub/cif_core.dic
_audit_conform_dict_name cif_core.dic
_audit_conform_dict_version 2.4
_audit_creation_date 2012-02-01T17:48:41-00:00
_audit_creation_method 'WinGX routine CIF_UPDATE'
_cell_angle_alpha 90
_cell_angle_beta 93.806(5)
_cell_angle_gamma 90
_cell_formula_units_Z 4
_cell_length_a 6.9059(5)
_cell_length_b 23.5460(18)
_cell_length_c 6.9082(5)
_cell_measurement_reflns_used 362
_cell_measurement_temperature 100(2)
_cell_measurement_theta_max 25.7357
_cell_measurement_theta_min 3.0803
_cell_measurement_wavelength 0.71073
_cell_volume 1120.84(14)
_computing_cell_refinement 'SAINT V7.68A integration software'
_computing_data_collection 'Bruker APEX2 software'
_computing_data_reduction 'SORTAV (Blessing, 1995)'
_computing_molecular_graphics 'Ortep-3 for Windows (Farrugia, 1997)'
_computing_publication_material 'WinGX publication routines (Farrugia, 1999)'
_computing_structure_refinement 'SHELXL-97 (Sheldrick, 1997)'
_diffrn_ambient_temperature 100(2)
_diffrn_detector 'APEX-II CCD'
_diffrn_measured_fraction_theta_full 0.999
_diffrn_measured_fraction_theta_max 0.999
_diffrn_measurement_device '\k-geometry diffractometer'
_diffrn_measurement_device_type 'Bruker APEX-II'
_diffrn_measurement_method '\f or \w oscillation scans'
_diffrn_orient_matrix_type 'x-axis to radiation source'
_diffrn_orient_matrix_UB_11 2
_diffrn_orient_matrix_UB_12 -0.614657E-1
_diffrn_orient_matrix_UB_13 0.716502E-3
_diffrn_orient_matrix_UB_21 2
_diffrn_orient_matrix_UB_22 0.236739E-1
_diffrn_orient_matrix_UB_23 -0.417076E-1
_diffrn_orient_matrix_UB_31 2
_diffrn_orient_matrix_UB_32 -0.12926
_diffrn_orient_matrix_UB_33 -0.797943E-2
_diffrn_radiation_monochromator graphite
_diffrn_radiation_probe x-ray
_diffrn_radiation_type MoK\a
_diffrn_radiation_wavelength 0.71069
_diffrn_reflns_av_unetI/netI 0.06
_diffrn_reflns_limit_h_max 9
_diffrn_reflns_limit_h_min 0
_diffrn_reflns_limit_k_max 0
_diffrn_reflns_limit_k_min -33
_diffrn_reflns_limit_l_max 9
_diffrn_reflns_limit_l_min -9
_diffrn_reflns_number 3526
_diffrn_reflns_theta_full 30.83
_diffrn_reflns_theta_max 30.83
_diffrn_reflns_theta_min 1.73
_diffrn_source 'sealed x-ray tube'
_exptl_absorpt_coefficient_mu 0.946
_exptl_absorpt_correction_T_max 1
_exptl_absorpt_correction_T_min 1
_exptl_absorpt_correction_type multi-scan
_exptl_absorpt_process_details
;
TWINABS - Bruker AXS scaling for twinned crystals - Version 2008/4
;
_exptl_crystal_colour colourless
_exptl_crystal_density_diffrn 1.897
_exptl_crystal_density_method 'not measured'
_exptl_crystal_description prism
_exptl_crystal_F_000 640
_exptl_crystal_size_max 0.2
_exptl_crystal_size_mid 0.2
_exptl_crystal_size_min 0.2
_refine_diff_density_max 1.792
_refine_diff_density_min -0.72
_refine_diff_density_rms 0.147
_refine_ls_extinction_method none
_refine_ls_goodness_of_fit_ref 1.096
_refine_ls_hydrogen_treatment constr
_refine_ls_matrix_type full
_refine_ls_number_parameters 173
_refine_ls_number_reflns 3526
_refine_ls_number_restraints 0
_refine_ls_restrained_S_all 1.096
_refine_ls_R_factor_all 0.0946
_refine_ls_R_factor_gt 0.0648
_refine_ls_shift/su_max 0.002
_refine_ls_shift/su_mean 0
_refine_ls_structure_factor_coef Fsqd
_refine_ls_weighting_details 'calc w=1/[\s^2^(Fo^2^)+(0.0567P)^2^+4.2240P] where P=(Fo^2^+2Fc^2^)/3'
_refine_ls_weighting_scheme calc
_refine_ls_wR_factor_gt 0.1507
_refine_ls_wR_factor_ref 0.1642
_reflns_number_gt 2550
_reflns_number_total 3526
_reflns_threshold_expression >2sigma(I)
_cod_data_source_file ic5026735_si_005.cif
_cod_data_source_block rg31b_0m
_cod_depositor_comments 'Adding full bibliography for 4342215--4342219.cif.'
_cod_original_sg_symbol_Hall '-P 2ybc '
_cod_original_sg_symbol_H-M 'P 21/c'
_cod_database_code 4342218

loop_
_symmetry_equiv_pos_as_xyz
'x, y, z'
'-x, y+1/2, -z+1/2'
'-x, -y, -z'
'x, -y-1/2, z-1/2'

loop_
_atom_site_label
_atom_site_type_symbol
_atom_site_fract_x
_atom_site_fract_y
_atom_site_fract_z
_atom_site_U_iso_or_equiv
_atom_site_adp_type
_atom_site_occupancy
_atom_site_symmetry_multiplicity
_atom_site_calc_flag
_atom_site_refinement_flags
V1 V 0.47691(8) -0.12079(3) 0.18024(9) 0.01300(15) Uani 1 1 d .
F2 F 0.4931(3) -0.18462(9) 0.3305(3) 0.0179(4) Uani 1 1 d .
F3 F 0.5024(3) -0.07808(10) 0.4009(3) 0.0210(5) Uani 1 1 d .
F5 F 0.5274(3) -0.05837(9) 0.0414(3) 0.0197(5) Uani 1 1 d .
F1 F 0.7942(3) -0.12139(9) 0.2263(3) 0.0162(4) Uani 1 1 d .
F4 F 0.5292(3) -0.16454(9) -0.0277(3) 0.0187(5) Uani 1 1 d .
O1 O 0.2473(4) -0.11986(11) 0.1467(4) 0.0196(5) Uani 1 1 d .
C9 C 0.9267(5) -0.00312(16) -0.2253(5) 0.0177(7) Uani 1 1 d .
H9A H 0.8321 0.0231 -0.1968 0.027 Uiso 1 1 calc R
N1 N 0.8951(4) -0.27384(13) -0.2968(4) 0.0150(6) Uani 1 1 d .
H1B H 0.8671 -0.3094 -0.2988 0.023 Uiso 1 1 calc R
C4 C 0.7968(5) -0.17906(15) -0.3463(5) 0.0152(6) Uani 1 1 d .
H4A H 0.7007 -0.1529 -0.3836 0.023 Uiso 1 1 calc R
C6 C 1.0251(5) -0.09907(15) -0.2738(5) 0.0129(6) Uani 1 1 d .
N2 N 1.1052(5) 0.01501(13) -0.2601(5) 0.0171(6) Uani 1 1 d .
H2B H 1.13 0.0508 -0.2561 0.026 Uiso 1 1 calc R
C5 C 0.7575(5) -0.23627(15) -0.3536(5) 0.0155(7) Uani 1 1 d .
H5A H 0.635 -0.2489 -0.3982 0.023 Uiso 1 1 calc R
C10 C 0.8816(5) -0.06018(16) -0.2313(5) 0.0168(7) Uani 1 1 d .
H10A H 0.7575 -0.0725 -0.2073 0.025 Uiso 1 1 calc R
C7 C 1.2080(5) -0.07903(15) -0.3091(5) 0.0153(6) Uani 1 1 d .
H7A H 1.3053 -0.1043 -0.3383 0.023 Uiso 1 1 calc R
C8 C 1.2457(5) -0.02141(16) -0.3009(5) 0.0185(7) Uani 1 1 d .
H8A H 1.3686 -0.0079 -0.3238 0.028 Uiso 1 1 calc R
C1 C 1.0757(5) -0.25760(15) -0.2366(5) 0.0143(6) Uani 1 1 d .
H1A H 1.1685 -0.2849 -0.2005 0.022 Uiso 1 1 calc R
C3 C 0.9819(5) -0.16063(15) -0.2823(5) 0.0132(6) Uani 1 1 d .
C2 C 1.1247(5) -0.20076(15) -0.2280(5) 0.0152(6) Uani 1 1 d .
H2A H 1.2497 -0.1894 -0.1869 0.023 Uiso 1 1 calc R

loop_
_atom_site_aniso_label
_atom_site_aniso_U_11
_atom_site_aniso_U_22
_atom_site_aniso_U_33
_atom_site_aniso_U_23
_atom_site_aniso_U_13
_atom_site_aniso_U_12
V1 0.0094(3) 0.0128(3) 0.0169(3) 0.0000(2) 0.00187(19) 0.0002(2)
F2 0.0150(11) 0.0172(10) 0.0213(11) 0.0036(8) 0.0001(8) -0.0019(8)
F3 0.0232(12) 0.0187(11) 0.0222(12) -0.0058(9) 0.0095(9) -0.0039(9)
F5 0.0165(11) 0.0170(11) 0.0256(12) 0.0062(8) 0.0012(8) 0.0001(8)
F1 0.0096(9) 0.0130(10) 0.0260(11) 0.0000(8) 0.0014(8) -0.0001(8)
F4 0.0156(10) 0.0206(11) 0.0198(11) -0.0036(8) 0.0000(8) 0.0019(8)
O1 0.0115(11) 0.0166(13) 0.0309(15) 0.0000(11) 0.0017(10) 0.0013(10)
C9 0.0159(17) 0.0162(17) 0.0208(17) -0.0013(13) 0.0000(13) 0.0019(13)
N1 0.0182(15) 0.0128(14) 0.0143(14) -0.0015(10) 0.0028(11) -0.0024(11)
C4 0.0114(15) 0.0168(17) 0.0175(16) 0.0015(12) 0.0019(12) 0.0002(12)
C6 0.0131(15) 0.0123(15) 0.0132(15) 0.0013(12) 0.0004(11) -0.0009(12)
N2 0.0178(15) 0.0135(14) 0.0197(15) -0.0002(11) -0.0016(11) -0.0037(11)
C5 0.0120(15) 0.0173(17) 0.0170(17) 0.0005(12) 0.0001(12) -0.0033(12)
C10 0.0113(16) 0.0186(17) 0.0205(17) -0.0027(13) 0.0020(12) -0.0020(12)
C7 0.0120(15) 0.0156(16) 0.0186(17) 0.0004(12) 0.0035(12) -0.0019(12)
C8 0.0179(17) 0.0159(17) 0.0218(18) 0.0010(13) 0.0033(14) -0.0037(13)
C1 0.0139(15) 0.0140(16) 0.0152(16) -0.0007(12) 0.0015(12) 0.0005(12)
C3 0.0133(15) 0.0146(15) 0.0121(15) -0.0003(11) 0.0028(12) -0.0022(12)
C2 0.0100(15) 0.0174(16) 0.0180(17) 0.0002(13) 0.0008(12) -0.0012(12)

loop_
_atom_type_symbol
_atom_type_description
_atom_type_scat_dispersion_real
_atom_type_scat_dispersion_imag
_atom_type_scat_source
C C 0.0033 0.0016 'International Tables Vol C Tables 4.2.6.8 and 6.1.1.4'
N N 0.0061 0.0033 'International Tables Vol C Tables 4.2.6.8 and 6.1.1.4'
O O 0.0106 0.006 'International Tables Vol C Tables 4.2.6.8 and 6.1.1.4'
F F 0.0171 0.0103 'International Tables Vol C Tables 4.2.6.8 and 6.1.1.4'
V V 0.3005 0.5294 'International Tables Vol C Tables 4.2.6.8 and 6.1.1.4'
H H 0 0 'International Tables Vol C Tables 4.2.6.8 and 6.1.1.4'

loop_
_geom_angle_atom_site_label_1
_geom_angle_atom_site_label_2
_geom_angle_atom_site_label_3
_geom_angle
O1 V1 F5 97.91(13)
O1 V1 F4 98.10(13)
F5 V1 F4 89.19(11)
O1 V1 F3 98.90(13)
F5 V1 F3 89.06(11)
F4 V1 F3 163.00(11)
O1 V1 F2 96.74(12)
F5 V1 F2 165.34(10)
F4 V1 F2 88.57(10)
F3 V1 F2 88.85(11)
O1 V1 F1 179.57(12)
F5 V1 F1 81.70(9)
F4 V1 F1 82.10(9)
F3 V1 F1 80.91(9)
F2 V1 F1 83.65(9)
N2 C9 C10 120.9(3)
N2 C9 H9A 119.6
C10 C9 H9A 119.6
C5 N1 C1 122.0(3)
C5 N1 H1B 119
C1 N1 H1B 119
C5 C4 C3 119.4(3)
C5 C4 H4A 120.3
C3 C4 H4A 120.3
C7 C6 C10 118.8(3)
C7 C6 C3 120.7(3)
C10 C6 C3 120.5(3)
C8 N2 C9 121.4(3)
C8 N2 H2B 119.3
C9 N2 H2B 119.3
N1 C5 C4 120.2(3)
N1 C5 H5A 119.9
C4 C5 H5A 119.9
C9 C10 C6 118.9(3)
C9 C10 H10A 120.5
C6 C10 H10A 120.5
C8 C7 C6 119.9(3)
C8 C7 H7A 120
C6 C7 H7A 120
N2 C8 C7 120.0(3)
N2 C8 H8A 120
C7 C8 H8A 120
N1 C1 C2 120.6(3)
N1 C1 H1A 119.7
C2 C1 H1A 119.7
C4 C3 C2 119.3(3)
C4 C3 C6 119.7(3)
C2 C3 C6 120.9(3)
C1 C2 C3 118.5(3)
C1 C2 H2A 120.8
C3 C2 H2A 120.8

loop_
_geom_bond_atom_site_label_1
_geom_bond_atom_site_label_2
_geom_bond_distance
V1 O1 1.587(3)
V1 F5 1.802(2)
V1 F4 1.823(2)
V1 F3 1.825(2)
V1 F2 1.826(2)
V1 F1 2.193(2)
C9 N2 1.341(5)
C9 C10 1.379(5)
C9 H9A 0.93
N1 C5 1.338(5)
N1 C1 1.344(4)
N1 H1B 0.86
C4 C5 1.375(5)
C4 C3 1.393(5)
C4 H4A 0.93
C6 C7 1.385(5)
C6 C10 1.395(5)
C6 C3 1.480(5)
N2 C8 1.339(5)
N2 H2B 0.86
C5 H5A 0.93
C10 H10A 0.93
C7 C8 1.382(5)
C7 H7A 0.93
C8 H8A 0.93
C1 C2 1.381(5)
C1 H1A 0.93
C3 C2 1.399(5)
C2 H2A 0.93
